data_7111450
loop_
_publ_author_name
'Galet, Ana'
'Mu\~noz, M. Carmen'
'Mart\'inez, V\'ictor'
'Real, Jos\'e; Antonio'

_publ_section_title
;
 Supramolecular isomerism in spin crossover networks with aurophilic
 interactions
;
_journal_issue 20
_journal_name_full 'Chemical Communications'
_journal_page_first 2268
_journal_page_last 2269
_journal_paper_doi 10.1039/b409974e
_journal_year 2004
_chemical_formula_sum 'C16 H8 Au2 Fe N8'
_chemical_formula_weight 762.09
_chemical_name_systematic
;
?
;
_space_group_IT_number 5
_symmetry_cell_setting monoclinic
_symmetry_space_group_name_Hall 'C 2y'
_symmetry_space_group_name_H-M 'C 1 2 1'
_atom_sites_solution_hydrogens geom
_atom_sites_solution_primary direct
_atom_sites_solution_secondary difmap
_audit_creation_method SHELXL-97
_cell_angle_alpha 90.00
_cell_angle_beta 117.910(5)
_cell_angle_gamma 90.00
_cell_formula_units_Z 2
_cell_length_a 9.8900(8)
_cell_length_b 10.5820(11)
_cell_length_c 10.3080(9)
_cell_measurement_reflns_used 25
_cell_measurement_temperature 293(2)
_cell_measurement_theta_max 20
_cell_measurement_theta_min 12
_cell_volume 953.31(16)
_computing_structure_refinement 'SHELXL-97 (Sheldrick, 1997)'
_diffrn_ambient_temperature 293(2)
_diffrn_measured_fraction_theta_full 0.965
_diffrn_measured_fraction_theta_max 0.965
_diffrn_radiation_monochromator graphite
_diffrn_radiation_source 'fine-focus sealed tube'
_diffrn_radiation_type MoK\a
_diffrn_radiation_wavelength 0.71073
_diffrn_reflns_av_R_equivalents 0.0000
_diffrn_reflns_av_sigmaI/netI 0.0471
_diffrn_reflns_limit_h_max 12
_diffrn_reflns_limit_h_min -12
_diffrn_reflns_limit_k_max 13
_diffrn_reflns_limit_k_min -12
_diffrn_reflns_limit_l_max 13
_diffrn_reflns_limit_l_min -13
_diffrn_reflns_number 1867
_diffrn_reflns_theta_full 27.49
_diffrn_reflns_theta_max 27.49
_diffrn_reflns_theta_min 3.04
_exptl_absorpt_coefficient_mu 16.120
_exptl_absorpt_correction_T_max 0.843
_exptl_absorpt_correction_T_min 0.698
_exptl_absorpt_correction_type empirical
_exptl_crystal_colour pale-yellow
_exptl_crystal_density_diffrn 2.655
_exptl_crystal_density_method 'not measured'
_exptl_crystal_description parallelogram
_exptl_crystal_F_000 688
_exptl_crystal_size_max 0.03
_exptl_crystal_size_mid 0.03
_exptl_crystal_size_min 0.06
_refine_diff_density_max 1.158
_refine_diff_density_min -1.224
_refine_diff_density_rms 0.160
_refine_ls_abs_structure_details 'Flack H D (1983), Acta Cryst. A39, 876-881'
_refine_ls_abs_structure_Flack 0.15(9)
_refine_ls_extinction_method none
_refine_ls_goodness_of_fit_ref 0.921
_refine_ls_hydrogen_treatment mixed
_refine_ls_matrix_type full
_refine_ls_number_parameters 72
_refine_ls_number_reflns 1867
_refine_ls_number_restraints 6
_refine_ls_restrained_S_all 0.920
_refine_ls_R_factor_all 0.0355
_refine_ls_R_factor_gt 0.0292
_refine_ls_shift/su_max 0.118
_refine_ls_shift/su_mean 0.091
_refine_ls_structure_factor_coef Fsqd
_refine_ls_weighting_details 'calc w=1/[\s^2^(Fo^2^)+(0.0000P)^2^+12.0692P] where P=(Fo^2^+2Fc^2^)/3'
_refine_ls_weighting_scheme calc
_refine_ls_wR_factor_gt 0.0662
_refine_ls_wR_factor_ref 0.0718
_reflns_number_gt 1619
_reflns_number_total 1867
_reflns_threshold_expression >2sigma(I)
_cod_data_source_file b409974esup1.cif
_cod_data_source_block 1c,_293K
_cod_original_cell_volume 953.31(15)
_cod_original_sg_symbol_H-M C2
_cod_database_code 7111450

loop_
_symmetry_equiv_pos_as_xyz
'x, y, z'
'-x, y, -z'
'x+1/2, y+1/2, z'
'-x+1/2, y+1/2, -z'

loop_
_atom_site_label
_atom_site_type_symbol
_atom_site_fract_x
_atom_site_fract_y
_atom_site_fract_z
_atom_site_U_iso_or_equiv
_atom_site_adp_type
_atom_site_occupancy
_atom_site_symmetry_multiplicity
_atom_site_calc_flag
_atom_site_refinement_flags
_atom_site_disorder_assembly
_atom_site_disorder_group
Au1 Au 0.0000 0.2117(3) 0.0000 0.03821(12) Uani 1 2 d S . .
Au2 Au 0.5000 -0.28809(16) 0.5000 0.03647(12) Uani 1 2 d S . .
Fe3 Fe 0.5000 0.2131(10) 0.5000 0.0265(3) Uani 1 2 d S . .
N2 N 0.2703(6) 0.2033(18) 0.3197(6) 0.0372(16) Uiso 1 1 d . A .
N1 N 0.5000 0.007(4) 0.5000 0.055(12) Uiso 1 2 d SD A .
C2 C 0.1691(7) 0.205(2) 0.2062(7) 0.0374(18) Uiso 1 1 d . . .
N3 N 0.5000 0.416(3) 0.5000 0.048(9) Uiso 1 2 d S A .
C3 C 0.5000 0.527(3) 0.5000 0.042(8) Uiso 1 2 d S . .
C1 C 0.5000 -0.097(4) 0.5000 0.058(12) Uiso 1 2 d SD . .
N4 N 0.572(2) 0.2326(16) 0.3269(17) 0.027(5) Uiso 0.50 1 d PG A 2
C4 C 0.627(2) 0.1289(13) 0.283(2) 0.030(6) Uiso 0.50 1 d PG A 2
C5 C 0.6740(19) 0.1431(15) 0.1762(19) 0.028(5) Uiso 0.50 1 d PGD A 2
C6 C 0.666(2) 0.2609(18) 0.1134(17) 0.041(6) Uiso 0.50 1 d PG A 2
C7 C 0.611(2) 0.3645(14) 0.157(2) 0.056(8) Uiso 0.50 1 d PG A 2
C8 C 0.564(2) 0.3503(14) 0.264(2) 0.048(8) Uiso 0.50 1 d PG A 2
C9 C 0.730(4) 0.045(3) 0.130(5) 0.073(13) Uiso 0.50 1 d PD A 2
N5 N 0.772(3) -0.0423(19) 0.084(3) 0.054(6) Uiso 0.50 1 d PD A 2
N4A N 0.589(2) 0.1901(17) 0.3301(18) 0.033(6) Uiso 0.50 1 d PG A 1
C5A C 0.588(2) 0.0713(14) 0.272(2) 0.035(6) Uiso 0.50 1 d PG A 1
C4A C 0.641(2) 0.0561(13) 0.1697(19) 0.038(5) Uiso 0.50 1 d PG A 1
C6A C 0.6963(19) 0.1597(17) 0.1260(18) 0.035(5) Uiso 0.50 1 d PG A 1
C7A C 0.698(2) 0.2785(14) 0.184(2) 0.037(7) Uiso 0.50 1 d PGD A 1
C8A C 0.645(2) 0.2937(13) 0.286(2) 0.042(8) Uiso 0.50 1 d PG A 1
C9A C 0.752(3) 0.3808(18) 0.143(3) 0.031(5) Uiso 0.50 1 d PD A 1
N5A N 0.818(3) 0.4613(19) 0.114(3) 0.053(6) Uiso 0.50 1 d PD A 1

loop_
_atom_site_aniso_label
_atom_site_aniso_U_11
_atom_site_aniso_U_22
_atom_site_aniso_U_33
_atom_site_aniso_U_23
_atom_site_aniso_U_13
_atom_site_aniso_U_12
Au1 0.03019(18) 0.0398(2) 0.03195(19) 0.000 0.00393(13) 0.000
Au2 0.04004(19) 0.02066(19) 0.0421(2) 0.000 0.01374(15) 0.000
Fe3 0.0290(5) 0.0207(6) 0.0248(5) 0.000 0.0084(4) 0.000

loop_
_atom_type_symbol
_atom_type_description
_atom_type_scat_dispersion_real
_atom_type_scat_dispersion_imag
_atom_type_scat_source
C C 0.0033 0.0016 'International Tables Vol C Tables 4.2.6.8 and 6.1.1.4'
Au Au -2.0133 8.8022 'International Tables Vol C Tables 4.2.6.8 and 6.1.1.4'
Fe Fe 0.3463 0.8444 'International Tables Vol C Tables 4.2.6.8 and 6.1.1.4'
N N 0.0061 0.0033 'International Tables Vol C Tables 4.2.6.8 and 6.1.1.4'
H H 0.0000 0.0000 'International Tables Vol C Tables 4.2.6.8 and 6.1.1.4'

loop_
_geom_angle_atom_site_label_1
_geom_angle_atom_site_label_2
_geom_angle_atom_site_label_3
_geom_angle
_geom_angle_site_symmetry_1
_geom_angle_site_symmetry_3
C2 Au1 C2 176.1(15) . 2
C3 Au2 C1 180.000(4) 1_545 .
N1 Fe3 N2 87.2(5) . 2_656
N1 Fe3 N2 87.2(5) . .
N2 Fe3 N2 174.5(10) 2_656 .
N1 Fe3 N3 180.000(7) . .
N2 Fe3 N3 92.8(5) 2_656 .
N2 Fe3 N3 92.8(5) . .
N1 Fe3 N4 95.3(5) . 2_656
N2 Fe3 N4 85.2(5) 2_656 2_656
N2 Fe3 N4 95.3(5) . 2_656
N3 Fe3 N4 84.7(5) . 2_656
N1 Fe3 N4 95.3(5) . .
N2 Fe3 N4 95.3(5) 2_656 .
N2 Fe3 N4 85.2(5) . .
N3 Fe3 N4 84.7(5) . .
N4 Fe3 N4 169.4(9) 2_656 .
N1 Fe3 N4A 84.0(4) . .
N2 Fe3 N4A 91.5(5) 2_656 .
N2 Fe3 N4A 88.0(5) . .
N3 Fe3 N4A 96.0(4) . .
N4 Fe3 N4A 176.6(9) 2_656 .
N4 Fe3 N4A 11.8(4) . .
N1 Fe3 N4A 84.0(4) . 2_656
N2 Fe3 N4A 88.0(5) 2_656 2_656
N2 Fe3 N4A 91.5(5) . 2_656
N3 Fe3 N4A 96.0(4) . 2_656
N4 Fe3 N4A 11.8(4) 2_656 2_656
N4 Fe3 N4A 176.6(9) . 2_656
N4A Fe3 N4A 167.9(9) . 2_656
C2 N2 Fe3 162.7(7) . .
C1 N1 Fe3 180.000(4) . .
N2 C2 Au1 176.1(8) . .
C3 N3 Fe3 180.000(7) . .
N3 C3 Au2 180.000(5) . 1_565
N1 C1 Au2 180.000(4) . .
C4 N4 C8 120.0 . .
C4 N4 Fe3 120.7(9) . .
C8 N4 Fe3 119.3(9) . .
C5 C4 N4 120.0 . .
C9 C5 C4 122(2) . .
C9 C5 C6 118(2) . .
C4 C5 C6 120.0 . .
C7 C6 C5 120.0 . .
C8 C7 C6 120.0 . .
C7 C8 N4 120.0 . .
N5 C9 C5 177(4) . .
C5A N4A C8A 120.0 . .
C5A N4A Fe3 119.4(9) . .
C8A N4A Fe3 120.6(9) . .
N4A C5A C4A 120.0 . .
C6A C4A C5A 120.0 . .
C4A C6A C7A 120.0 . .
C9A C7A C8A 119.2(15) . .
C9A C7A C6A 120.8(15) . .
C8A C7A C6A 120.0 . .
C7A C8A N4A 120.0 . .
N5A C9A C7A 171(3) . .

loop_
_geom_bond_atom_site_label_1
_geom_bond_atom_site_label_2
_geom_bond_distance
_geom_bond_site_symmetry_2
Au1 C2 1.997(6) .
Au1 C2 1.997(6) 2
Au2 C3 1.96(4) 1_545
Au2 C1 2.02(5) .
Fe3 N1 2.18(4) .
Fe3 N2 2.162(5) 2_656
Fe3 N2 2.162(5) .
Fe3 N3 2.14(3) .
Fe3 N4 2.219(12) 2_656
Fe3 N4 2.219(12) .
Fe3 N4A 2.315(12) .
Fe3 N4A 2.315(12) 2_656
N2 C2 1.129(8) .
N1 C1 1.103(10) .
N3 C3 1.18(2) .
C3 Au2 1.96(4) 1_565
N4 C4 1.3900 .
N4 C8 1.3900 .
C4 C5 1.3900 .
C5 C9 1.358(9) .
C5 C6 1.3900 .
C6 C7 1.3900 .
C7 C8 1.3900 .
C9 N5 1.201(9) .
N4A C5A 1.3900 .
N4A C8A 1.3900 .
C5A C4A 1.3900 .
C4A C6A 1.3900 .
C6A C7A 1.3900 .
C7A C9A 1.361(9) .
C7A C8A 1.3900 .
C9A N5A 1.195(9) .
